data_4069841
loop_
_publ_author_name
'Esteruelas, Miguel A.'
'Fern\'andez, Israel'
'Fuertes, Sara'
'L\'opez, Ana M.'
'O\~nate, Enrique'
'Sierra, Miguel A.'

_publ_section_title
;
 Aromatization of a Dihydro-3-ruthenaindolizine Complex
;
_journal_issue 16
_journal_name_full Organometallics
_journal_page_first 4876
_journal_paper_doi 10.1021/om900442m
_journal_volume 28
_journal_year 2009
_chemical_formula_sum 'C25 H37 B N7 P Ru'
_chemical_formula_weight 578.47
_chemical_name_systematic
; 
 ? 
;
_space_group_IT_number 14
_symmetry_cell_setting monoclinic
_symmetry_space_group_name_Hall '-P 2ybc'
_symmetry_space_group_name_H-M 'P 1 21/c 1'
_atom_sites_solution_hydrogens geom
_atom_sites_solution_primary direct
_atom_sites_solution_secondary difmap
_audit_creation_method SHELXL-97
_cell_angle_alpha 90.00
_cell_angle_beta 90.660(2)
_cell_angle_gamma 90.00
_cell_formula_units_Z 4
_cell_length_a 17.3174(17)
_cell_length_b 8.1753(8)
_cell_length_c 18.8184(18)
_cell_measurement_reflns_used 5011
_cell_measurement_temperature 173(2)
_cell_measurement_theta_max 24
_cell_measurement_theta_min 2
_cell_volume 2664.0(4)
_computing_cell_refinement 'SAINT+ v. 6.1 (Bruker AXS, 2000)'
_computing_data_collection 'SMART v. 5.625 (Bruker AXS, 2000)'
_computing_data_reduction 'SAINT+ v. 6.1 (Bruker AXS, 2000)'
_computing_molecular_graphics 'XP, SHELXTL v. 6.1 (Bruker, 2000)'
_computing_publication_material 'XCIF, SHELXTL v. 6.1 (Bruker, 2000)'
_computing_structure_refinement 'SHELXL-97 (Sheldrick, 1997)'
_computing_structure_solution 'SHELXS-97 (Sheldrick, 1990)'
_diffrn_ambient_temperature 173(2)
_diffrn_detector_area_resol_mean 8.26
_diffrn_measured_fraction_theta_full 0.999
_diffrn_measured_fraction_theta_max 0.946
_diffrn_measurement_device_type 'Bruker SMART APEX CCD system'
_diffrn_measurement_method '\w rotations with narrow frames'
_diffrn_radiation_monochromator graphite
_diffrn_radiation_source 'fine-focus sealed tube'
_diffrn_radiation_type MoK\a
_diffrn_radiation_wavelength 0.71073
_diffrn_reflns_av_R_equivalents 0.0508
_diffrn_reflns_av_sigmaI/netI 0.0446
_diffrn_reflns_limit_h_max 22
_diffrn_reflns_limit_h_min -22
_diffrn_reflns_limit_k_max 11
_diffrn_reflns_limit_k_min -11
_diffrn_reflns_limit_l_max 24
_diffrn_reflns_limit_l_min -24
_diffrn_reflns_number 32303
_diffrn_reflns_theta_full 27.50
_diffrn_reflns_theta_max 28.86
_diffrn_reflns_theta_min 1.18
_diffrn_standards_decay_% 'no decay'
_exptl_absorpt_coefficient_mu 0.676
_exptl_absorpt_correction_T_max 0.938
_exptl_absorpt_correction_T_min 0.837
_exptl_absorpt_correction_type multi-scan
_exptl_absorpt_process_details
;
Absorption correction performed with SADABS program. This is based on the
method of Blessing: Blessing, R. H., Acta Crystallogr., Sect. A 1995, 51, 33.

SADABS: Area-Detector Absorption Correction. Bruker-AXS 
within SAINT+ package, v. 6.1 (2000).
;
_exptl_crystal_colour red
_exptl_crystal_density_diffrn 1.442
_exptl_crystal_density_method 'not measured'
_exptl_crystal_description 'irregular bloc'
_exptl_crystal_F_000 1200
_exptl_crystal_size_max 0.14
_exptl_crystal_size_mid 0.12
_exptl_crystal_size_min 0.10
_refine_diff_density_max 0.472
_refine_diff_density_min -0.452
_refine_diff_density_rms 0.076
_refine_ls_extinction_method none
_refine_ls_goodness_of_fit_ref 1.034
_refine_ls_hydrogen_treatment mixed
_refine_ls_matrix_type full
_refine_ls_number_parameters 331
_refine_ls_number_reflns 6610
_refine_ls_number_restraints 0
_refine_ls_restrained_S_all 1.034
_refine_ls_R_factor_all 0.0489
_refine_ls_R_factor_gt 0.0343
_refine_ls_shift/su_max 0.006
_refine_ls_shift/su_mean 0.001
_refine_ls_structure_factor_coef Fsqd
_refine_ls_weighting_details 'calc w=1/[\s^2^(Fo^2^)+(0.0236P)^2^+1.5267P] where P=(Fo^2^+2Fc^2^)/3'
_refine_ls_weighting_scheme calc
_refine_ls_wR_factor_gt 0.0661
_refine_ls_wR_factor_ref 0.0704
_reflns_number_gt 5380
_reflns_number_total 6610
_reflns_threshold_expression >2sigma(I)
_cod_data_source_file om900442m_si_002.cif
_cod_data_source_block mae385as
_cod_original_sg_symbol_H-M 'P 21/c'
_cod_database_code 4069841

loop_
_symmetry_equiv_pos_as_xyz
'x, y, z'
'-x, y+1/2, -z+1/2'
'-x, -y, -z'
'x, -y-1/2, z-1/2'

loop_
_atom_site_label
_atom_site_type_symbol
_atom_site_fract_x
_atom_site_fract_y
_atom_site_fract_z
_atom_site_U_iso_or_equiv
_atom_site_adp_type
_atom_site_occupancy
_atom_site_symmetry_multiplicity
_atom_site_calc_flag
_atom_site_refinement_flags
Ru Ru 0.270002(10) -0.03302(2) 0.406416(9) 0.01851(6) Uani 1 1 d .
P P 0.15251(3) 0.08127(7) 0.36481(3) 0.01968(13) Uani 1 1 d .
N1 N 0.33875(11) 0.0121(2) 0.31822(10) 0.0238(4) Uani 1 1 d .
N2 N 0.21657(11) -0.1331(2) 0.49469(10) 0.0222(4) Uani 1 1 d .
N3 N 0.24626(11) -0.1052(2) 0.56115(10) 0.0251(4) Uani 1 1 d .
N4 N 0.30006(11) 0.1904(2) 0.46842(10) 0.0246(4) Uani 1 1 d .
N5 N 0.31015(11) 0.1682(2) 0.53983(10) 0.0256(4) Uani 1 1 d .
N6 N 0.37194(11) -0.1223(2) 0.45687(10) 0.0232(4) Uani 1 1 d .
N7 N 0.38360(11) -0.0928(2) 0.52741(10) 0.0249(4) Uani 1 1 d .
B1 B 0.32084(16) -0.0045(3) 0.57038(15) 0.0274(6) Uani 1 1 d .
H01 H 0.3345(14) 0.000(3) 0.6269(14) 0.033 Uiso 1 1 d .
C1 C 0.26006(14) -0.2422(3) 0.35380(13) 0.0252(5) Uani 1 1 d .
H1 H 0.2328(14) -0.332(3) 0.3702(13) 0.030 Uiso 1 1 d .
C2 C 0.29980(15) -0.2584(3) 0.29280(13) 0.0287(5) Uani 1 1 d .
H2 H 0.3044(14) -0.349(3) 0.2670(13) 0.034 Uiso 1 1 d .
C3 C 0.34404(14) -0.1191(3) 0.27233(12) 0.0267(5) Uani 1 1 d .
C4 C 0.39202(15) -0.1104(3) 0.21320(13) 0.0341(6) Uani 1 1 d .
H4 H 0.3933 -0.1991 0.1806 0.041 Uiso 1 1 calc R
C5 C 0.43722(16) 0.0246(4) 0.20155(14) 0.0399(7) Uani 1 1 d .
H5 H 0.4699 0.0300 0.1614 0.048 Uiso 1 1 calc R
C6 C 0.43430(15) 0.1531(4) 0.24956(14) 0.0387(7) Uani 1 1 d .
H6 H 0.4658 0.2472 0.2435 0.046 Uiso 1 1 calc R
C7 C 0.38488(14) 0.1418(3) 0.30628(13) 0.0301(6) Uani 1 1 d .
H7 H 0.3832 0.2305 0.3388 0.036 Uiso 1 1 calc R
C8 C 0.16292(13) -0.2492(3) 0.50207(13) 0.0264(5) Uani 1 1 d .
H8 H 0.1328 -0.2933 0.4641 0.032 Uiso 1 1 calc R
C9 C 0.15717(14) -0.2965(3) 0.57227(13) 0.0312(6) Uani 1 1 d .
H9 H 0.1234 -0.3762 0.5915 0.037 Uiso 1 1 calc R
C10 C 0.21073(14) -0.2036(3) 0.60821(13) 0.0299(6) Uani 1 1 d .
H10 H 0.2211 -0.2078 0.6579 0.036 Uiso 1 1 calc R
C11 C 0.30586(13) 0.3526(3) 0.45783(14) 0.0275(5) Uani 1 1 d .
H11 H 0.3020 0.4040 0.4127 0.033 Uiso 1 1 calc R
C12 C 0.31822(14) 0.4350(3) 0.52140(15) 0.0332(6) Uani 1 1 d .
H12 H 0.3238 0.5495 0.5283 0.040 Uiso 1 1 calc R
C13 C 0.32061(14) 0.3149(3) 0.57173(14) 0.0335(6) Uani 1 1 d .
H13 H 0.3284 0.3316 0.6212 0.040 Uiso 1 1 calc R
C14 C 0.43295(14) -0.2068(3) 0.43486(14) 0.0295(5) Uani 1 1 d .
H14 H 0.4402 -0.2438 0.3876 0.035 Uiso 1 1 calc R
C15 C 0.48452(14) -0.2332(3) 0.49081(14) 0.0342(6) Uani 1 1 d .
H15 H 0.5323 -0.2901 0.4895 0.041 Uiso 1 1 calc R
C16 C 0.45148(14) -0.1593(3) 0.54814(13) 0.0303(6) Uani 1 1 d .
H16 H 0.4728 -0.1554 0.5948 0.036 Uiso 1 1 calc R
C17 C 0.12013(14) 0.2495(3) 0.42609(13) 0.0260(5) Uani 1 1 d .
H17 H 0.1676 0.3159 0.4357 0.031 Uiso 1 1 calc R
C18 C 0.05995(16) 0.3731(3) 0.39883(16) 0.0408(7) Uani 1 1 d .
H18A H 0.0100 0.3182 0.3926 0.061 Uiso 1 1 calc R
H18B H 0.0766 0.4178 0.3532 0.061 Uiso 1 1 calc R
H18C H 0.0548 0.4621 0.4333 0.061 Uiso 1 1 calc R
C19 C 0.09593(19) 0.1855(4) 0.49875(14) 0.0462(8) Uani 1 1 d .
H19A H 0.0890 0.2777 0.5313 0.069 Uiso 1 1 calc R
H19B H 0.1360 0.1124 0.5176 0.069 Uiso 1 1 calc R
H19C H 0.0472 0.1254 0.4939 0.069 Uiso 1 1 calc R
C20 C 0.14837(14) 0.1873(3) 0.27717(12) 0.0255(5) Uani 1 1 d .
H20 H 0.0948 0.2311 0.2709 0.031 Uiso 1 1 calc R
C21 C 0.20385(15) 0.3332(3) 0.27421(14) 0.0346(6) Uani 1 1 d .
H21A H 0.2572 0.2938 0.2774 0.052 Uiso 1 1 calc R
H21B H 0.1937 0.4070 0.3141 0.052 Uiso 1 1 calc R
H21C H 0.1961 0.3920 0.2293 0.052 Uiso 1 1 calc R
C22 C 0.16373(17) 0.0728(3) 0.21471(13) 0.0380(7) Uani 1 1 d .
H22A H 0.1667 0.1367 0.1708 0.057 Uiso 1 1 calc R
H22B H 0.1217 -0.0070 0.2105 0.057 Uiso 1 1 calc R
H22C H 0.2127 0.0151 0.2228 0.057 Uiso 1 1 calc R
C23 C 0.06576(13) -0.0568(3) 0.36195(13) 0.0249(5) Uani 1 1 d .
H23 H 0.0586 -0.0944 0.4120 0.030 Uiso 1 1 calc R
C24 C -0.01137(15) 0.0191(3) 0.33984(18) 0.0439(7) Uani 1 1 d .
H24A H -0.0074 0.0639 0.2917 0.066 Uiso 1 1 calc R
H24B H -0.0245 0.1071 0.3730 0.066 Uiso 1 1 calc R
H24C H -0.0518 -0.0648 0.3407 0.066 Uiso 1 1 calc R
C25 C 0.07594(16) -0.2127(3) 0.31856(16) 0.0419(7) Uani 1 1 d .
H25A H 0.0362 -0.2921 0.3316 0.063 Uiso 1 1 calc R
H25B H 0.1271 -0.2591 0.3283 0.063 Uiso 1 1 calc R
H25C H 0.0711 -0.1870 0.2678 0.063 Uiso 1 1 calc R

loop_
_atom_site_aniso_label
_atom_site_aniso_U_11
_atom_site_aniso_U_22
_atom_site_aniso_U_33
_atom_site_aniso_U_23
_atom_site_aniso_U_13
_atom_site_aniso_U_12
Ru 0.02015(10) 0.01689(9) 0.01843(9) -0.00041(7) -0.00162(7) 0.00005(7)
P 0.0208(3) 0.0169(3) 0.0212(3) -0.0001(2) -0.0031(2) -0.0009(2)
N1 0.0243(10) 0.0250(10) 0.0220(10) 0.0027(8) -0.0030(8) 0.0005(8)
N2 0.0233(10) 0.0210(9) 0.0222(10) 0.0014(7) -0.0014(8) 0.0011(8)
N3 0.0253(11) 0.0310(11) 0.0191(10) 0.0004(8) -0.0009(8) 0.0019(9)
N4 0.0233(11) 0.0227(10) 0.0276(11) -0.0022(8) -0.0031(8) 0.0005(8)
N5 0.0241(11) 0.0285(11) 0.0242(10) -0.0068(8) -0.0016(8) -0.0022(8)
N6 0.0219(10) 0.0236(10) 0.0242(10) 0.0021(8) -0.0016(8) 0.0022(8)
N7 0.0213(10) 0.0294(10) 0.0239(10) 0.0039(8) -0.0039(8) -0.0003(8)
B1 0.0259(15) 0.0330(16) 0.0233(14) 0.0001(11) -0.0034(11) -0.0017(11)
C1 0.0280(13) 0.0198(11) 0.0276(13) 0.0003(9) -0.0055(10) 0.0005(10)
C2 0.0356(15) 0.0225(12) 0.0280(13) -0.0070(10) -0.0014(11) 0.0036(11)
C3 0.0273(13) 0.0310(13) 0.0216(12) -0.0006(10) -0.0038(10) 0.0045(10)
C4 0.0321(15) 0.0448(16) 0.0255(13) -0.0005(11) 0.0004(11) 0.0074(12)
C5 0.0315(15) 0.0596(18) 0.0287(14) 0.0086(13) 0.0055(11) 0.0071(14)
C6 0.0290(15) 0.0482(17) 0.0388(16) 0.0146(13) 0.0008(12) -0.0085(12)
C7 0.0276(14) 0.0308(13) 0.0319(14) 0.0038(11) -0.0050(11) -0.0040(11)
C8 0.0228(13) 0.0242(12) 0.0321(13) 0.0042(10) -0.0030(10) 0.0011(10)
C9 0.0245(13) 0.0320(14) 0.0372(15) 0.0128(11) 0.0020(11) 0.0000(10)
C10 0.0294(14) 0.0377(14) 0.0227(12) 0.0072(10) 0.0045(10) 0.0043(11)
C11 0.0204(12) 0.0213(12) 0.0406(14) -0.0018(10) -0.0046(11) 0.0011(9)
C12 0.0253(13) 0.0259(13) 0.0484(16) -0.0122(11) -0.0011(12) -0.0019(10)
C13 0.0274(14) 0.0377(15) 0.0352(15) -0.0172(12) 0.0004(11) -0.0032(11)
C14 0.0252(13) 0.0307(13) 0.0328(14) 0.0042(10) 0.0054(11) 0.0038(10)
C15 0.0194(13) 0.0379(15) 0.0453(16) 0.0099(12) -0.0004(11) 0.0055(11)
C16 0.0217(13) 0.0372(14) 0.0319(14) 0.0113(11) -0.0054(10) -0.0039(10)
C17 0.0225(12) 0.0231(12) 0.0324(13) -0.0060(10) -0.0012(10) 0.0015(10)
C18 0.0378(16) 0.0281(14) 0.0563(18) -0.0101(13) -0.0038(14) 0.0087(12)
C19 0.060(2) 0.0445(17) 0.0342(15) -0.0045(13) 0.0135(14) 0.0178(15)
C20 0.0298(13) 0.0231(12) 0.0234(12) 0.0040(9) -0.0055(10) 0.0012(10)
C21 0.0365(16) 0.0282(13) 0.0390(15) 0.0079(11) -0.0010(12) -0.0056(11)
C22 0.0550(19) 0.0344(15) 0.0246(13) 0.0005(10) -0.0001(12) 0.0021(13)
C23 0.0238(12) 0.0227(12) 0.0281(12) 0.0029(9) -0.0048(10) -0.0059(9)
C24 0.0255(14) 0.0326(14) 0.073(2) 0.0010(14) -0.0141(14) -0.0047(12)
C25 0.0370(16) 0.0260(14) 0.0623(19) -0.0103(13) -0.0091(14) -0.0052(12)

loop_
_atom_type_symbol
_atom_type_description
_atom_type_scat_dispersion_real
_atom_type_scat_dispersion_imag
_atom_type_scat_source
C C 0.0033 0.0016 'International Tables Vol C Tables 4.2.6.8 and 6.1.1.4'
H H 0.0000 0.0000 'International Tables Vol C Tables 4.2.6.8 and 6.1.1.4'
B B 0.0013 0.0007 'International Tables Vol C Tables 4.2.6.8 and 6.1.1.4'
N N 0.0061 0.0033 'International Tables Vol C Tables 4.2.6.8 and 6.1.1.4'
P P 0.1023 0.0942 'International Tables Vol C Tables 4.2.6.8 and 6.1.1.4'
Ru Ru -1.2594 0.8363 'International Tables Vol C Tables 4.2.6.8 and 6.1.1.4'

loop_
_geom_angle_atom_site_label_1
_geom_angle_atom_site_label_2
_geom_angle_atom_site_label_3
_geom_angle
C1 Ru N2 91.30(9)
C1 Ru N1 78.59(9)
N2 Ru N1 165.61(7)
C1 Ru N6 89.64(9)
N2 Ru N6 83.27(7)
N1 Ru N6 86.41(7)
C1 Ru N4 171.13(9)
N2 Ru N4 90.43(7)
N1 Ru N4 98.04(7)
N6 Ru N4 81.92(7)
C1 Ru P 96.09(7)
N2 Ru P 91.77(5)
N1 Ru P 99.41(5)
N6 Ru P 172.52(5)
N4 Ru P 92.55(5)
C20 P C23 103.37(11)
C20 P C17 101.16(11)
C23 P C17 102.28(11)
C20 P Ru 120.07(8)
C23 P Ru 117.17(7)
C17 P Ru 110.30(8)
C7 N1 C3 117.6(2)
C7 N1 Ru 128.04(16)
C3 N1 Ru 113.77(15)
C8 N2 N3 106.16(18)
C8 N2 Ru 132.76(16)
N3 N2 Ru 119.97(14)
C10 N3 N2 109.36(19)
C10 N3 B1 129.2(2)
N2 N3 B1 119.94(18)
C11 N4 N5 105.55(19)
C11 N4 Ru 138.48(17)
N5 N4 Ru 115.69(14)
C13 N5 N4 109.5(2)
C13 N5 B1 129.4(2)
N4 N5 B1 120.30(18)
C14 N6 N7 106.60(19)
C14 N6 Ru 134.20(17)
N7 N6 Ru 119.19(14)
C16 N7 N6 109.23(19)
C16 N7 B1 130.9(2)
N6 N7 B1 119.79(18)
N5 B1 N3 110.6(2)
N5 B1 N7 108.5(2)
N3 B1 N7 106.6(2)
N5 B1 H01 111.3(13)
N3 B1 H01 107.4(13)
N7 B1 H01 112.3(13)
C2 C1 Ru 117.79(19)
C2 C1 H1 118.0(15)
Ru C1 H1 124.0(15)
C1 C2 C3 115.6(2)
C1 C2 H2 126.5(17)
C3 C2 H2 117.7(17)
N1 C3 C4 120.2(2)
N1 C3 C2 114.3(2)
C4 C3 C2 125.5(2)
C5 C4 C3 120.9(3)
C5 C4 H4 119.6
C3 C4 H4 119.6
C4 C5 C6 118.7(2)
C4 C5 H5 120.7
C6 C5 H5 120.7
C7 C6 C5 118.7(3)
C7 C6 H6 120.6
C5 C6 H6 120.6
N1 C7 C6 123.8(2)
N1 C7 H7 118.1
C6 C7 H7 118.1
N2 C8 C9 110.9(2)
N2 C8 H8 124.6
C9 C8 H8 124.6
C10 C9 C8 105.1(2)
C10 C9 H9 127.4
C8 C9 H9 127.4
N3 C10 C9 108.5(2)
N3 C10 H10 125.7
C9 C10 H10 125.7
N4 C11 C12 111.2(2)
N4 C11 H11 124.4
C12 C11 H11 124.4
C13 C12 C11 104.6(2)
C13 C12 H12 127.7
C11 C12 H12 127.7
N5 C13 C12 109.1(2)
N5 C13 H13 125.4
C12 C13 H13 125.4
N6 C14 C15 110.5(2)
N6 C14 H14 124.8
C15 C14 H14 124.8
C16 C15 C14 105.0(2)
C16 C15 H15 127.5
C14 C15 H15 127.5
N7 C16 C15 108.7(2)
N7 C16 H16 125.6
C15 C16 H16 125.6
C19 C17 C18 109.4(2)
C19 C17 P 112.60(17)
C18 C17 P 118.77(17)
C19 C17 H17 104.9
C18 C17 H17 104.9
P C17 H17 104.9
C17 C18 H18A 109.5
C17 C18 H18B 109.5
H18A C18 H18B 109.5
C17 C18 H18C 109.5
H18A C18 H18C 109.5
H18B C18 H18C 109.5
C17 C19 H19A 109.5
C17 C19 H19B 109.5
H19A C19 H19B 109.5
C17 C19 H19C 109.5
H19A C19 H19C 109.5
H19B C19 H19C 109.5
C22 C20 C21 109.5(2)
C22 C20 P 112.99(16)
C21 C20 P 112.09(16)
C22 C20 H20 107.3
C21 C20 H20 107.3
P C20 H20 107.3
C20 C21 H21A 109.5
C20 C21 H21B 109.5
H21A C21 H21B 109.5
C20 C21 H21C 109.5
H21A C21 H21C 109.5
H21B C21 H21C 109.5
C20 C22 H22A 109.5
C20 C22 H22B 109.5
H22A C22 H22B 109.5
C20 C22 H22C 109.5
H22A C22 H22C 109.5
H22B C22 H22C 109.5
C25 C23 C24 107.5(2)
C25 C23 P 114.84(17)
C24 C23 P 117.38(16)
C25 C23 H23 105.3
C24 C23 H23 105.3
P C23 H23 105.3
C23 C24 H24A 109.5
C23 C24 H24B 109.5
H24A C24 H24B 109.5
C23 C24 H24C 109.5
H24A C24 H24C 109.5
H24B C24 H24C 109.5
C23 C25 H25A 109.5
C23 C25 H25B 109.5
H25A C25 H25B 109.5
C23 C25 H25C 109.5
H25A C25 H25C 109.5
H25B C25 H25C 109.5

loop_
_geom_bond_atom_site_label_1
_geom_bond_atom_site_label_2
_geom_bond_distance
Ru C1 1.983(2)
Ru N2 2.0787(18)
Ru N1 2.0865(19)
Ru N6 2.1242(19)
Ru N4 2.2257(19)
Ru P 2.3641(6)
P C20 1.864(2)
P C23 1.880(2)
P C17 1.885(2)
N1 C7 1.348(3)
N1 C3 1.381(3)
N2 C8 1.337(3)
N2 N3 1.366(2)
N3 C10 1.350(3)
N3 B1 1.540(3)
N4 C11 1.345(3)
N4 N5 1.365(3)
N5 C13 1.353(3)
N5 B1 1.534(3)
N6 C14 1.332(3)
N6 N7 1.362(3)
N7 C16 1.349(3)
N7 B1 1.542(3)
B1 H01 1.09(3)
C1 C2 1.352(3)
C1 H1 0.93(2)
C2 C3 1.428(3)
C2 H2 0.89(3)
C3 C4 1.398(3)
C4 C5 1.372(4)
C4 H4 0.9500
C5 C6 1.387(4)
C5 H5 0.9500
C6 C7 1.379(3)
C6 H6 0.9500
C7 H7 0.9500
C8 C9 1.381(3)
C8 H8 0.9500
C9 C10 1.371(4)
C9 H9 0.9500
C10 H10 0.9500
C11 C12 1.387(3)
C11 H11 0.9500
C12 C13 1.365(4)
C12 H12 0.9500
C13 H13 0.9500
C14 C15 1.390(3)
C14 H14 0.9500
C15 C16 1.368(4)
C15 H15 0.9500
C16 H16 0.9500
C17 C19 1.527(3)
C17 C18 1.535(3)
C17 H17 1.0000
C18 H18A 0.9800
C18 H18B 0.9800
C18 H18C 0.9800
C19 H19A 0.9800
C19 H19B 0.9800
C19 H19C 0.9800
C20 C22 1.528(3)
C20 C21 1.533(3)
C20 H20 1.0000
C21 H21A 0.9800
C21 H21B 0.9800
C21 H21C 0.9800
C22 H22A 0.9800
C22 H22B 0.9800
C22 H22C 0.9800
C23 C25 1.524(3)
C23 C24 1.527(3)
C23 H23 1.0000
C24 H24A 0.9800
C24 H24B 0.9800
C24 H24C 0.9800
C25 H25A 0.9800
C25 H25B 0.9800
C25 H25C 0.9800
